data_7705758
loop_
_publ_author_name
'de Bettencourt-Dias, Ana'
'Rossini, Jeffrey S. K.'
'Sobrinho, Josiane A.'

_publ_section_title
;
 Effect of the aromatic substituent on the <i>para</i>-position of
 pyridine-bis(oxazoline) sensitizers on the emission efficiency of their
 Eu<sup>III</sup> and Tb<sup>III</sup> complexes.
;
_journal_issue 48
_journal_name_full 'Dalton transactions (Cambridge, England : 2003)'
_journal_page_first 17699
_journal_page_last 17708
_journal_paper_doi 10.1039/d0dt03135f
_journal_volume 49
_journal_year 2020
_chemical_formula_sum 'C17 H17 Eu N6 O12'
_chemical_formula_weight 649.33
_space_group_IT_number 2
_space_group_name_Hall '-P 1'
_space_group_name_H-M_alt 'P -1'
_symmetry_cell_setting triclinic
_symmetry_space_group_name_H-M 'P -1'
_atom_sites_solution_hydrogens mixed
_atom_sites_solution_primary direct
_atom_sites_solution_secondary difmap
_audit_creation_method SHELXL-97
_audit_update_record
;
2012-07-06 deposited with the CCDC.	2020-11-24 downloaded from the CCDC.
;
_cell_angle_alpha 98.419(1)
_cell_angle_beta 108.109(1)
_cell_angle_gamma 91.791(1)
_cell_formula_units_Z 2
_cell_length_a 9.1845(2)
_cell_length_b 10.3327(2)
_cell_length_c 11.9654(2)
_cell_measurement_reflns_used 9889
_cell_measurement_temperature 100(2)
_cell_measurement_theta_max 30.54
_cell_measurement_theta_min 2.34
_cell_volume 1064.08(4)
_computing_cell_refinement 'Bruker SMART'
_computing_data_collection 'Bruker SMART (Bruker, 2001)'
_computing_data_reduction 'Bruker SAINT (Bruker, 2001)'
_computing_molecular_graphics 'DIAMOND (Brandenburg, 1999)'
_computing_publication_material 'Bruker SHELXTL (Bruker, 2001)'
_computing_structure_refinement 'SHELXL-97 (Sheldrick, 2008)'
_computing_structure_solution 'SHELXS-97 (Sheldrick, 2008)'
_diffrn_ambient_temperature 100(2)
_diffrn_measured_fraction_theta_full 0.997
_diffrn_measured_fraction_theta_max 0.997
_diffrn_measurement_device_type 'Bruker APEX CCD'
_diffrn_measurement_method 'phi and omega scans'
_diffrn_radiation_monochromator graphite
_diffrn_radiation_source 'fine-focus sealed tube'
_diffrn_radiation_type MoK\a
_diffrn_radiation_wavelength 0.71073
_diffrn_reflns_av_R_equivalents 0.0363
_diffrn_reflns_av_sigmaI/netI 0.0291
_diffrn_reflns_limit_h_max 10
_diffrn_reflns_limit_h_min -10
_diffrn_reflns_limit_k_max 12
_diffrn_reflns_limit_k_min -12
_diffrn_reflns_limit_l_max 14
_diffrn_reflns_limit_l_min -14
_diffrn_reflns_number 22516
_diffrn_reflns_theta_full 25.00
_diffrn_reflns_theta_max 25.00
_diffrn_reflns_theta_min 1.82
_exptl_absorpt_coefficient_mu 3.029
_exptl_absorpt_correction_T_max 0.7722
_exptl_absorpt_correction_T_min 0.2325
_exptl_absorpt_correction_type multi-scan
_exptl_absorpt_process_details 'Bruker SADABS (Bruker 2005)'
_exptl_crystal_colour clear
_exptl_crystal_density_diffrn 2.027
_exptl_crystal_density_method 'not measured'
_exptl_crystal_description plate
_exptl_crystal_F_000 640
_exptl_crystal_size_max 0.68
_exptl_crystal_size_mid 0.42
_exptl_crystal_size_min 0.09
_refine_diff_density_max 1.200
_refine_diff_density_min -0.501
_refine_diff_density_rms 0.098
_refine_ls_extinction_method none
_refine_ls_goodness_of_fit_ref 1.069
_refine_ls_hydrogen_treatment mixed
_refine_ls_matrix_type full
_refine_ls_number_parameters 327
_refine_ls_number_reflns 3740
_refine_ls_number_restraints 0
_refine_ls_restrained_S_all 1.069
_refine_ls_R_factor_all 0.0235
_refine_ls_R_factor_gt 0.0208
_refine_ls_shift/su_max 0.002
_refine_ls_shift/su_mean 0.000
_refine_ls_structure_factor_coef Fsqd
_refine_ls_weighting_details 'calc w=1/[\s^2^(Fo^2^)+(0.0235P)^2^+1.3510P] where P=(Fo^2^+2Fc^2^)/3'
_refine_ls_weighting_scheme calc
_refine_ls_wR_factor_gt 0.0502
_refine_ls_wR_factor_ref 0.0525
_reflns_number_gt 3492
_reflns_number_total 3740
_reflns_threshold_expression >2sigma(I)
_cod_data_source_file d0dt03135f2.cif
_cod_data_source_block abd204_0m
_cod_depositor_comments 'Adding full bibliography for 7705758--7705761.cif.'
_cod_original_sg_symbol_H-M P-1
_cod_database_code 7705758

loop_
_symmetry_equiv_pos_as_xyz
'x, y, z'
'-x, -y, -z'

loop_
_atom_site_label
_atom_site_type_symbol
_atom_site_fract_x
_atom_site_fract_y
_atom_site_fract_z
_atom_site_U_iso_or_equiv
_atom_site_adp_type
_atom_site_occupancy
_atom_site_symmetry_multiplicity
_atom_site_calc_flag
_atom_site_refinement_flags
_atom_site_disorder_assembly
_atom_site_disorder_group
Eu1 Eu -0.155458(17) 0.696373(15) 0.197174(13) 0.01237(6) Uani 1 1 d . . .
O1 O 0.3538(2) 0.6437(2) 0.4089(2) 0.0181(5) Uani 1 1 d . . .
O2 O -0.0821(3) 1.1133(2) 0.1073(2) 0.0252(6) Uani 1 1 d . . .
O3 O -0.1551(3) 0.4609(2) 0.1291(2) 0.0191(5) Uani 1 1 d . . .
H3A H -0.090(6) 0.434(4) 0.122(4) 0.037(16) Uiso 1 1 d . . .
H3B H -0.228(6) 0.436(5) 0.069(5) 0.059(17) Uiso 1 1 d . . .
O4 O -0.0227(2) 0.6679(2) 0.04112(19) 0.0186(5) Uani 1 1 d . . .
O5 O -0.2707(2) 0.6714(2) -0.0252(2) 0.0184(5) Uani 1 1 d . . .
O6 O -0.1418(3) 0.6308(2) -0.1496(2) 0.0229(5) Uani 1 1 d . . .
O7 O -0.4172(2) 0.7715(2) 0.1793(2) 0.0192(5) Uani 1 1 d . . .
O8 O -0.6348(2) 0.6503(2) 0.1067(2) 0.0219(5) Uani 1 1 d . . .
O9 O -0.4161(2) 0.5625(2) 0.1303(2) 0.0189(5) Uani 1 1 d . . .
O10 O -0.1245(3) 0.8319(2) 0.3911(2) 0.0185(5) Uani 1 1 d . . .
O11 O -0.1943(3) 0.7674(3) 0.5335(2) 0.0330(6) Uani 1 1 d . . .
O12 O -0.2103(3) 0.6299(2) 0.3726(2) 0.0192(5) Uani 1 1 d . . .
N1 N 0.0954(3) 0.8551(3) 0.2534(2) 0.0157(6) Uani 1 1 d . . .
N2 N 0.0956(3) 0.6221(3) 0.3247(2) 0.0155(6) Uani 1 1 d . . .
N3 N -0.1802(3) 0.9217(3) 0.1335(2) 0.0166(6) Uani 1 1 d . . .
N4 N -0.1455(3) 0.6558(3) -0.0467(2) 0.0166(6) Uani 1 1 d . . .
N5 N -0.4933(3) 0.6598(3) 0.1376(2) 0.0175(6) Uani 1 1 d . . .
N6 N -0.1769(3) 0.7438(3) 0.4361(2) 0.0189(6) Uani 1 1 d . . .
C1 C 0.2323(4) 0.8192(3) 0.3112(3) 0.0153(7) Uani 1 1 d . . .
C2 C 0.3695(4) 0.8949(3) 0.3346(3) 0.0164(7) Uani 1 1 d . . .
H2 H 0.4645 0.8638 0.3754 0.020 Uiso 1 1 calc R . .
C3 C 0.3661(4) 1.0179(3) 0.2975(3) 0.0129(5) Uani 1 1 d . . .
C4 C 0.2216(4) 1.0560(3) 0.2387(3) 0.0165(7) Uani 1 1 d . . .
H4 H 0.2122 1.1392 0.2133 0.020 Uiso 1 1 calc R . .
C5 C 0.0921(4) 0.9722(3) 0.2176(3) 0.0161(7) Uani 1 1 d . . .
C6 C 0.2239(4) 0.6896(3) 0.3474(3) 0.0155(7) Uani 1 1 d . . .
C7 C 0.1328(4) 0.5069(3) 0.3858(3) 0.0171(7) Uani 1 1 d . . .
H7A H 0.0866 0.4244 0.3307 0.020 Uiso 1 1 calc R . .
H7B H 0.0950 0.5135 0.4553 0.020 Uiso 1 1 calc R . .
C8 C 0.3088(4) 0.5121(3) 0.4256(3) 0.0192(7) Uani 1 1 d . . .
H8A H 0.3514 0.5010 0.5102 0.023 Uiso 1 1 calc R . .
H8B H 0.3443 0.4432 0.3758 0.023 Uiso 1 1 calc R . .
C9 C -0.0644(4) 1.0009(3) 0.1513(3) 0.0161(7) Uani 1 1 d . . .
C10 C -0.2474(4) 1.1131(3) 0.0461(3) 0.0230(8) Uani 1 1 d . . .
H10A H -0.2683 1.1172 -0.0395 0.028 Uiso 1 1 calc R . .
H10B H -0.2908 1.1883 0.0825 0.028 Uiso 1 1 calc R . .
C11 C -0.3149(4) 0.9822(3) 0.0632(3) 0.0214(8) Uani 1 1 d . . .
H11A H -0.3900 0.9971 0.1069 0.026 Uiso 1 1 calc R . .
H11B H -0.3663 0.9258 -0.0146 0.026 Uiso 1 1 calc R . .
C12 C 0.5198(4) 1.1047(3) 0.3200(3) 0.0129(5) Uani 1 1 d . . .
C13 C 0.6483(4) 1.0635(3) 0.3721(3) 0.0246(8) Uani 1 1 d . . .
H13 H 0.6513 0.9826 0.4014 0.030 Uiso 1 1 calc R . .
C14 C 0.7866(4) 1.1376(3) 0.3867(3) 0.0239(8) Uani 1 1 d . . .
H14 H 0.8831 1.1076 0.4257 0.029 Uiso 1 1 calc R . .
C15 C 0.7787(4) 1.2553(4) 0.3430(3) 0.0257(8) Uani 1 1 d . . .
H15 H 0.8702 1.3068 0.3516 0.031 Uiso 1 1 calc R . .
C16 C 0.6360(4) 1.2971(3) 0.2866(3) 0.0248(8) Uani 1 1 d . . .
H16 H 0.6296 1.3780 0.2572 0.030 Uiso 1 1 calc R . .
C17 C 0.5034(4) 1.2208(3) 0.2733(3) 0.0230(8) Uani 1 1 d . . .
H17 H 0.4048 1.2468 0.2337 0.028 Uiso 1 1 calc R . .

loop_
_atom_site_aniso_label
_atom_site_aniso_U_11
_atom_site_aniso_U_22
_atom_site_aniso_U_33
_atom_site_aniso_U_23
_atom_site_aniso_U_13
_atom_site_aniso_U_12
Eu1 0.00913(9) 0.01343(10) 0.01368(10) 0.00393(6) 0.00158(7) 0.00126(6)
O1 0.0109(11) 0.0195(12) 0.0232(12) 0.0095(10) 0.0018(10) 0.0015(9)
O2 0.0197(13) 0.0199(13) 0.0350(15) 0.0149(11) 0.0025(11) 0.0015(10)
O3 0.0130(13) 0.0190(13) 0.0229(14) 0.0033(10) 0.0022(12) 0.0031(11)
O4 0.0134(12) 0.0227(13) 0.0177(12) 0.0044(10) 0.0017(10) 0.0028(10)
O5 0.0141(12) 0.0228(13) 0.0191(12) 0.0053(10) 0.0051(10) 0.0055(10)
O6 0.0271(14) 0.0257(14) 0.0166(13) 0.0038(10) 0.0077(11) 0.0054(11)
O7 0.0139(12) 0.0150(12) 0.0267(13) 0.0028(10) 0.0039(10) -0.0004(9)
O8 0.0084(12) 0.0260(13) 0.0278(13) 0.0027(11) 0.0014(10) 0.0008(10)
O9 0.0140(12) 0.0162(12) 0.0245(13) 0.0024(10) 0.0036(10) 0.0044(10)
O10 0.0183(12) 0.0178(12) 0.0191(12) 0.0046(10) 0.0049(10) 0.0014(10)
O11 0.0487(18) 0.0332(16) 0.0223(14) 0.0044(12) 0.0186(13) 0.0050(13)
O12 0.0209(13) 0.0179(13) 0.0178(12) 0.0031(10) 0.0050(10) -0.0008(10)
N1 0.0146(14) 0.0160(15) 0.0154(14) 0.0028(11) 0.0032(12) 0.0014(11)
N2 0.0126(14) 0.0163(14) 0.0176(14) 0.0051(11) 0.0039(12) 0.0016(11)
N3 0.0145(14) 0.0174(15) 0.0182(14) 0.0041(11) 0.0046(12) 0.0041(12)
N4 0.0209(16) 0.0123(14) 0.0164(15) 0.0054(11) 0.0042(13) 0.0027(11)
N5 0.0139(15) 0.0215(16) 0.0163(14) 0.0047(12) 0.0029(12) 0.0010(12)
N6 0.0149(15) 0.0249(17) 0.0168(15) 0.0062(13) 0.0034(12) 0.0056(12)
C1 0.0134(17) 0.0189(17) 0.0136(16) 0.0046(13) 0.0032(13) 0.0030(13)
C2 0.0135(16) 0.0195(17) 0.0155(16) 0.0034(13) 0.0035(14) 0.0012(13)
C3 0.0235(13) 0.0098(11) 0.0071(10) 0.0000(8) 0.0078(10) 0.0018(10)
C4 0.0170(17) 0.0151(17) 0.0175(17) 0.0038(13) 0.0050(14) 0.0013(13)
C5 0.0158(17) 0.0145(17) 0.0170(17) 0.0027(13) 0.0039(14) 0.0007(13)
C6 0.0130(16) 0.0196(18) 0.0132(16) 0.0041(13) 0.0027(13) 0.0037(13)
C7 0.0143(17) 0.0177(17) 0.0192(17) 0.0091(14) 0.0026(14) 0.0019(13)
C8 0.0155(17) 0.0157(17) 0.0255(19) 0.0086(14) 0.0030(15) 0.0010(14)
C9 0.0181(17) 0.0148(17) 0.0156(16) 0.0045(13) 0.0045(14) 0.0036(14)
C10 0.0173(18) 0.0238(19) 0.0262(19) 0.0115(15) 0.0008(15) 0.0070(15)
C11 0.0156(18) 0.0228(19) 0.0241(19) 0.0085(15) 0.0015(15) 0.0060(14)
C12 0.0235(13) 0.0098(11) 0.0071(10) 0.0000(8) 0.0078(10) 0.0018(10)
C13 0.040(2) 0.0164(18) 0.0204(18) -0.0007(14) 0.0160(17) -0.0117(16)
C14 0.0171(18) 0.026(2) 0.0244(19) 0.0014(15) 0.0027(15) 0.0012(15)
C15 0.022(2) 0.026(2) 0.028(2) 0.0002(16) 0.0096(16) -0.0070(15)
C16 0.031(2) 0.0197(19) 0.0251(19) 0.0037(15) 0.0115(17) -0.0017(16)
C17 0.0215(19) 0.0239(19) 0.0220(19) 0.0029(15) 0.0054(15) -0.0001(15)

loop_
_atom_type_symbol
_atom_type_description
_atom_type_scat_dispersion_real
_atom_type_scat_dispersion_imag
_atom_type_scat_source
C C 0.0033 0.0016 'International Tables Vol C Tables 4.2.6.8 and 6.1.1.4'
H H 0.0000 0.0000 'International Tables Vol C Tables 4.2.6.8 and 6.1.1.4'
Eu Eu -0.1578 3.6682 'International Tables Vol C Tables 4.2.6.8 and 6.1.1.4'
N N 0.0061 0.0033 'International Tables Vol C Tables 4.2.6.8 and 6.1.1.4'
O O 0.0106 0.0060 'International Tables Vol C Tables 4.2.6.8 and 6.1.1.4'

loop_
_geom_angle_atom_site_label_1
_geom_angle_atom_site_label_2
_geom_angle_atom_site_label_3
_geom_angle
_geom_angle_site_symmetry_1
_geom_angle_site_symmetry_3
_geom_angle_publ_flag
O3 Eu1 O10 134.35(8) . . ?
O3 Eu1 O12 85.68(8) . . ?
O10 Eu1 O12 51.87(7) . . ?
O3 Eu1 O7 114.00(9) . . ?
O10 Eu1 O7 75.52(7) . . ?
O12 Eu1 O7 76.40(7) . . ?
O3 Eu1 O5 76.20(8) . . ?
O10 Eu1 O5 146.74(7) . . ?
O12 Eu1 O5 140.48(7) . . ?
O7 Eu1 O5 79.43(7) . . ?
O3 Eu1 O4 71.65(8) . . ?
O10 Eu1 O4 139.17(7) . . ?
O12 Eu1 O4 151.34(7) . . ?
O7 Eu1 O4 128.49(7) . . ?
O5 Eu1 O4 51.14(7) . . ?
O3 Eu1 N3 144.95(8) . . ?
O10 Eu1 N3 80.70(8) . . ?
O12 Eu1 N3 126.99(8) . . ?
O7 Eu1 N3 69.16(8) . . ?
O5 Eu1 N3 70.06(8) . . ?
O4 Eu1 N3 79.85(8) . . ?
O3 Eu1 N2 72.85(9) . . ?
O10 Eu1 N2 79.17(8) . . ?
O12 Eu1 N2 74.17(8) . . ?
O7 Eu1 N2 149.15(8) . . ?
O5 Eu1 N2 130.32(8) . . ?
O4 Eu1 N2 82.35(8) . . ?
N3 Eu1 N2 123.63(8) . . ?
O3 Eu1 O9 63.77(9) . . ?
O10 Eu1 O9 107.82(7) . . ?
O12 Eu1 O9 69.97(7) . . ?
O7 Eu1 O9 50.32(7) . . ?
O5 Eu1 O9 70.52(7) . . ?
O4 Eu1 O9 112.66(7) . . ?
N3 Eu1 O9 111.63(8) . . ?
N2 Eu1 O9 124.60(8) . . ?
O3 Eu1 N1 121.18(9) . . ?
O10 Eu1 N1 72.17(8) . . ?
O12 Eu1 N1 113.72(8) . . ?
O7 Eu1 N1 124.27(8) . . ?
O5 Eu1 N1 105.70(8) . . ?
O4 Eu1 N1 67.00(8) . . ?
N3 Eu1 N1 61.77(8) . . ?
N2 Eu1 N1 62.00(8) . . ?
O9 Eu1 N1 173.40(7) . . ?
O3 Eu1 N6 110.71(8) . . ?
O10 Eu1 N6 25.91(7) . . ?
O12 Eu1 N6 26.00(7) . . ?
O7 Eu1 N6 73.19(7) . . ?
O5 Eu1 N6 152.22(7) . . ?
O4 Eu1 N6 156.38(7) . . ?
N3 Eu1 N6 103.61(8) . . ?
N2 Eu1 N6 76.32(8) . . ?
O9 Eu1 N6 88.10(8) . . ?
N1 Eu1 N6 93.70(8) . . ?
O3 Eu1 N4 70.90(8) . . ?
O10 Eu1 N4 153.23(7) . . ?
O12 Eu1 N4 154.85(7) . . ?
O7 Eu1 N4 104.37(8) . . ?
O5 Eu1 N4 25.55(7) . . ?
O4 Eu1 N4 25.64(7) . . ?
N3 Eu1 N4 74.56(8) . . ?
N2 Eu1 N4 106.18(8) . . ?
O9 Eu1 N4 90.92(7) . . ?
N1 Eu1 N4 87.02(8) . . ?
N6 Eu1 N4 177.43(7) . . ?
C6 O1 C8 105.6(2) . . ?
C9 O2 C10 105.5(2) . . ?
Eu1 O3 H3A 121(4) . . ?
Eu1 O3 H3B 111(4) . . ?
H3A O3 H3B 110(5) . . ?
N4 O4 Eu1 95.09(17) . . ?
N4 O5 Eu1 95.55(17) . . ?
N5 O7 Eu1 97.58(17) . . ?
N5 O9 Eu1 95.44(17) . . ?
N6 O10 Eu1 96.69(17) . . ?
N6 O12 Eu1 95.21(17) . . ?
C1 N1 C5 116.9(3) . . ?
C1 N1 Eu1 121.6(2) . . ?
C5 N1 Eu1 121.4(2) . . ?
C6 N2 C7 105.8(3) . . ?
C6 N2 Eu1 121.2(2) . . ?
C7 N2 Eu1 132.96(19) . . ?
C9 N3 C11 106.5(3) . . ?
C9 N3 Eu1 122.1(2) . . ?
C11 N3 Eu1 131.1(2) . . ?
O6 N4 O5 121.3(3) . . ?
O6 N4 O4 120.7(3) . . ?
O5 N4 O4 118.0(3) . . ?
O6 N4 Eu1 176.2(2) . . ?
O5 N4 Eu1 58.90(14) . . ?
O4 N4 Eu1 59.26(14) . . ?
O8 N5 O9 122.8(3) . . ?
O8 N5 O7 120.8(3) . . ?
O9 N5 O7 116.4(3) . . ?
O8 N5 Eu1 175.4(2) . . ?
O9 N5 Eu1 59.53(15) . . ?
O7 N5 Eu1 57.07(14) . . ?
O11 N6 O10 121.9(3) . . ?
O11 N6 O12 122.1(3) . . ?
O10 N6 O12 116.0(3) . . ?
O11 N6 Eu1 175.9(2) . . ?
O10 N6 Eu1 57.40(14) . . ?
O12 N6 Eu1 58.79(14) . . ?
N1 C1 C2 123.8(3) . . ?
N1 C1 C6 112.8(3) . . ?
C2 C1 C6 123.3(3) . . ?
C1 C2 C3 119.3(3) . . ?
C1 C2 H2 120.3 . . ?
C3 C2 H2 120.3 . . ?
C4 C3 C2 116.5(3) . . ?
C4 C3 C12 122.8(3) . . ?
C2 C3 C12 120.6(3) . . ?
C5 C4 C3 119.6(3) . . ?
C5 C4 H4 120.2 . . ?
C3 C4 H4 120.2 . . ?
N1 C5 C4 123.8(3) . . ?
N1 C5 C9 112.6(3) . . ?
C4 C5 C9 123.6(3) . . ?
N2 C6 O1 119.4(3) . . ?
N2 C6 C1 121.9(3) . . ?
O1 C6 C1 118.6(3) . . ?
N2 C7 C8 104.2(2) . . ?
N2 C7 H7A 110.9 . . ?
C8 C7 H7A 110.9 . . ?
N2 C7 H7B 110.9 . . ?
C8 C7 H7B 110.9 . . ?
H7A C7 H7B 108.9 . . ?
O1 C8 C7 103.4(2) . . ?
O1 C8 H8A 111.1 . . ?
C7 C8 H8A 111.1 . . ?
O1 C8 H8B 111.1 . . ?
C7 C8 H8B 111.1 . . ?
H8A C8 H8B 109.1 . . ?
N3 C9 O2 119.9(3) . . ?
N3 C9 C5 121.9(3) . . ?
O2 C9 C5 118.2(3) . . ?
O2 C10 C11 103.9(2) . . ?
O2 C10 H10A 111.0 . . ?
C11 C10 H10A 111.0 . . ?
O2 C10 H10B 111.0 . . ?
C11 C10 H10B 111.0 . . ?
H10A C10 H10B 109.0 . . ?
N3 C11 C10 104.3(3) . . ?
N3 C11 H11A 110.9 . . ?
C10 C11 H11A 110.9 . . ?
N3 C11 H11B 110.9 . . ?
C10 C11 H11B 110.9 . . ?
H11A C11 H11B 108.9 . . ?
C13 C12 C17 124.2(3) . . ?
C13 C12 C3 120.0(3) . . ?
C17 C12 C3 115.7(3) . . ?
C12 C13 C14 120.2(3) . . ?
C12 C13 H13 119.9 . . ?
C14 C13 H13 119.9 . . ?
C15 C14 C13 118.7(3) . . ?
C15 C14 H14 120.7 . . ?
C13 C14 H14 120.7 . . ?
C14 C15 C16 119.5(3) . . ?
C14 C15 H15 120.2 . . ?
C16 C15 H15 120.2 . . ?
C17 C16 C15 119.9(3) . . ?
C17 C16 H16 120.0 . . ?
C15 C16 H16 120.0 . . ?
C16 C17 C12 117.5(3) . . ?
C16 C17 H17 121.3 . . ?
C12 C17 H17 121.3 . . ?

loop_
_geom_bond_atom_site_label_1
_geom_bond_atom_site_label_2
_geom_bond_distance
_geom_bond_site_symmetry_2
_geom_bond_publ_flag
Eu1 O3 2.450(3) . ?
Eu1 O10 2.458(2) . ?
Eu1 O12 2.488(2) . ?
Eu1 O7 2.505(2) . ?
Eu1 O5 2.509(2) . ?
Eu1 O4 2.517(2) . ?
Eu1 N3 2.549(3) . ?
Eu1 N2 2.549(3) . ?
Eu1 O9 2.561(2) . ?
Eu1 N1 2.632(3) . ?
Eu1 N6 2.897(3) . ?
Eu1 N4 2.917(3) . ?
O1 C6 1.335(4) . ?
O1 C8 1.469(4) . ?
O2 C9 1.338(4) . ?
O2 C10 1.467(4) . ?
O3 H3A 0.69(5) . ?
O3 H3B 0.82(6) . ?
O4 N4 1.267(3) . ?
O5 N4 1.264(3) . ?
O6 N4 1.232(3) . ?
O7 N5 1.278(3) . ?
O8 N5 1.232(3) . ?
O9 N5 1.257(3) . ?
O10 N6 1.275(3) . ?
O11 N6 1.216(4) . ?
O12 N6 1.275(4) . ?
N1 C1 1.326(4) . ?
N1 C5 1.339(4) . ?
N2 C6 1.282(4) . ?
N2 C7 1.481(4) . ?
N3 C9 1.265(4) . ?
N3 C11 1.477(4) . ?
C1 C2 1.390(4) . ?
C1 C6 1.473(4) . ?
C2 C3 1.404(4) . ?
C2 H2 0.9500 . ?
C3 C4 1.394(5) . ?
C3 C12 1.576(4) . ?
C4 C5 1.384(4) . ?
C4 H4 0.9500 . ?
C5 C9 1.473(5) . ?
C7 C8 1.534(4) . ?
C7 H7A 0.9900 . ?
C7 H7B 0.9900 . ?
C8 H8A 0.9900 . ?
C8 H8B 0.9900 . ?
C10 C11 1.537(5) . ?
C10 H10A 0.9900 . ?
C10 H10B 0.9900 . ?
C11 H11A 0.9900 . ?
C11 H11B 0.9900 . ?
C12 C13 1.271(5) . ?
C12 C17 1.389(5) . ?
C13 C14 1.411(5) . ?
C13 H13 0.9500 . ?
C14 C15 1.387(5) . ?
C14 H14 0.9500 . ?
C15 C16 1.389(5) . ?
C15 H15 0.9500 . ?
C16 C17 1.384(5) . ?
C16 H16 0.9500 . ?
C17 H17 0.9500 . ?
